data_4514473
loop_
_publ_author_name
'Mi, Xiuna'
'Sheng, Dafei'
'Yu, Yu'e'
'Wang, Yuhao'
'Zhao, Limin'
'Lu, Jing'
'Li, Yunwu'
'Li, Dacheng'
'Dou, Jianmin'
'Duan, Jingui'
'Wang, Suna'

_publ_section_title
;
 Tunable Light Emission and Multiresponsive Luminescent Sensitivities in
 Aqueous Solutions of Two Series of Lanthanide Metal-Organic Frameworks
 Based on Structurally Related Ligands.
;
_journal_issue 8
_journal_name_full 'ACS applied materials &amp; interfaces'
_journal_page_first 7914
_journal_page_last 7926
_journal_paper_doi 10.1021/acsami.8b18320
_journal_volume 11
_journal_year 2019
_chemical_formula_sum 'C21 H23 Eu N2 O10'
_chemical_formula_weight 615.37
_space_group_crystal_system triclinic
_space_group_IT_number 2
_space_group_name_Hall '-P 1'
_space_group_name_H-M_alt 'P -1'
_symmetry_space_group_name_Hall '-P 1'
_symmetry_space_group_name_H-M 'P -1'
_atom_sites_solution_hydrogens mixed
_audit_creation_method SHELXL-2014/7
_cell_angle_alpha 89.791(2)
_cell_angle_beta 88.975(2)
_cell_angle_gamma 68.1260(10)
_cell_formula_units_Z 2
_cell_length_a 9.3443(8)
_cell_length_b 10.2351(9)
_cell_length_c 14.0620(13)
_cell_measurement_reflns_used 2017
_cell_measurement_temperature 298(2)
_cell_measurement_theta_max 26.721
_cell_measurement_theta_min 2.5195
_cell_volume 1247.86(19)
_computing_cell_refinement 'Bruker SMART'
_computing_data_collection 'Bruker SMART'
_computing_data_reduction 'Bruker SHELXTL'
_computing_molecular_graphics 'Bruker SHELXTL'
_computing_publication_material 'Bruker SHELXTL'
_computing_structure_refinement 'SHELXL-2014/7 (Sheldrick, 2014)'
_computing_structure_solution 'Bruker SHELXTL'
_diffrn_ambient_temperature 298(2)
_diffrn_measured_fraction_theta_full 0.976
_diffrn_measured_fraction_theta_max 0.976
_diffrn_measurement_device_type 'CCD area detector'
_diffrn_measurement_method 'phi and omega scans'
_diffrn_radiation_type MoK\a
_diffrn_radiation_wavelength 0.71073
_diffrn_reflns_av_R_equivalents 0.0699
_diffrn_reflns_av_unetI/netI 0.0997
_diffrn_reflns_Laue_measured_fraction_full 0.976
_diffrn_reflns_Laue_measured_fraction_max 0.976
_diffrn_reflns_limit_h_max 11
_diffrn_reflns_limit_h_min -10
_diffrn_reflns_limit_k_max 9
_diffrn_reflns_limit_k_min -12
_diffrn_reflns_limit_l_max 15
_diffrn_reflns_limit_l_min -16
_diffrn_reflns_number 6228
_diffrn_reflns_point_group_measured_fraction_full 0.976
_diffrn_reflns_point_group_measured_fraction_max 0.976
_diffrn_reflns_theta_full 25.019
_diffrn_reflns_theta_max 25.019
_diffrn_reflns_theta_min 2.523
_exptl_absorpt_coefficient_mu 2.568
_exptl_absorpt_correction_T_max 1.0
_exptl_absorpt_correction_T_min 0.95
_exptl_absorpt_correction_type multi-scan
_exptl_absorpt_process_details sadabs
_exptl_crystal_colour colorless
_exptl_crystal_density_diffrn 1.638
_exptl_crystal_description cluster
_exptl_crystal_F_000 612
_exptl_crystal_size_max 0.280
_exptl_crystal_size_mid 0.170
_exptl_crystal_size_min 0.080
_refine_diff_density_max 4.915
_refine_diff_density_min -2.710
_refine_diff_density_rms 0.282
_refine_ls_extinction_method none
_refine_ls_goodness_of_fit_ref 1.014
_refine_ls_hydrogen_treatment constr
_refine_ls_matrix_type full
_refine_ls_number_parameters 311
_refine_ls_number_reflns 4294
_refine_ls_number_restraints 122
_refine_ls_restrained_S_all 1.007
_refine_ls_R_factor_all 0.1097
_refine_ls_R_factor_gt 0.0797
_refine_ls_shift/su_max 0.000
_refine_ls_shift/su_mean 0.000
_refine_ls_structure_factor_coef Fsqd
_refine_ls_weighting_details 'w=1/[\s^2^(Fo^2^)+(0.1443P)^2^] where P=(Fo^2^+2Fc^2^)/3'
_refine_ls_weighting_scheme calc
_refine_ls_wR_factor_gt 0.1945
_refine_ls_wR_factor_ref 0.2149
_reflns_Friedel_coverage 0.000
_reflns_number_gt 3144
_reflns_number_total 4294
_reflns_threshold_expression 'I > 2\s(I)'
_cod_data_source_file am8b18320_si_002.cif
_cod_data_source_block 151016d
_cod_database_code 4514473
_shelx_shelxl_version_number 2014/7
_shelx_space_group_comment
;
The symmetry employed for this shelxl refinement is uniquely defined
by the following loop, which should always be used as a source of
symmetry information in preference to the above space-group names.
They are only intended as comments.
;
_shelx_estimated_absorpt_t_min 0.533
_shelx_estimated_absorpt_t_max 0.821

loop_
_space_group_symop_operation_xyz
'x, y, z'
'-x, -y, -z'

loop_
_atom_site_label
_atom_site_type_symbol
_atom_site_fract_x
_atom_site_fract_y
_atom_site_fract_z
_atom_site_U_iso_or_equiv
_atom_site_adp_type
_atom_site_occupancy
_atom_site_site_symmetry_order
_atom_site_calc_flag
_atom_site_refinement_flags_posn
_atom_site_refinement_flags_adp
Eu1 Eu 0.65175(6) 0.10315(6) -0.01421(5) 0.0290(3) Uani 1 1 d . .
O1 O 0.5263(10) 0.1400(10) 0.1421(7) 0.041(2) Uani 1 1 d . .
O2 O 0.3282(9) 0.0600(9) 0.1429(6) 0.035(2) Uani 1 1 d . .
O3 O 0.2026(9) 0.4168(9) 0.1928(7) 0.040(2) Uani 1 1 d . .
O4 O 0.8303(9) 0.1738(8) 0.0970(7) 0.037(2) Uani 1 1 d . .
O5 O 0.6385(10) 0.3440(9) 0.0248(7) 0.041(2) Uani 1 1 d . .
O6 O 0.5879(11) 0.2452(10) -0.1619(7) 0.050(3) Uani 1 1 d . .
O7 O 0.9006(10) 0.0639(10) -0.0998(7) 0.046(2) Uani 1 1 d . .
H7C H 0.9648 -0.0197 -0.0921 0.056 Uiso 1 1 d R U
H7A H 0.9293 0.1236 -0.0724 0.056 Uiso 1 1 d R U
O8 O 0.6120(9) -0.1459(9) 0.0421(7) 0.038(2) Uani 1 1 d . .
O9 O 0.8376(9) -0.1199(8) 0.0538(7) 0.037(2) Uani 1 1 d . .
O10 O 0.849(3) 0.809(3) 0.3263(17) 0.167(6) Uani 1 1 d D U
N1 N 0.4790(16) 0.4261(14) -0.2658(9) 0.056(3) Uani 1 1 d . U
N2 N 0.973(3) 0.947(3) 0.3429(18) 0.139(6) Uani 1 1 d D U
C1 C 0.4048(16) 0.1290(13) 0.1793(10) 0.039(3) Uani 1 1 d . .
C2 C 0.3397(14) 0.1994(13) 0.2743(9) 0.034(3) Uani 1 1 d . .
C3 C 0.3865(17) 0.1210(16) 0.3608(11) 0.049(4) Uani 1 1 d . .
H3 H 0.4639 0.0318 0.3602 0.059 Uiso 1 1 calc R U
C4 C 0.313(2) 0.182(2) 0.4458(13) 0.083(6) Uani 1 1 d . .
H4 H 0.3358 0.1297 0.5015 0.099 Uiso 1 1 calc R U
C5 C 0.205(2) 0.321(2) 0.4492(14) 0.076(6) Uani 1 1 d . .
H5 H 0.1628 0.3625 0.5072 0.091 Uiso 1 1 calc R U
C6 C 0.1597(18) 0.4009(18) 0.3614(12) 0.058(4) Uani 1 1 d . .
H6 H 0.0846 0.4913 0.3613 0.070 Uiso 1 1 calc R U
C7 C 0.2330(15) 0.3363(15) 0.2778(10) 0.042(3) Uani 1 1 d . .
C8 C 0.7630(14) 0.3042(13) 0.0732(9) 0.033(3) Uani 1 1 d . .
C9 C 0.8355(12) 0.4126(12) 0.0965(8) 0.026(2) Uani 1 1 d . .
C10 C 0.9795(13) 0.3651(13) 0.1420(10) 0.034(3) Uani 1 1 d . .
H10A H 1.0259 0.2716 0.1606 0.041 Uiso 1 1 calc R U
C11 C 1.0511(12) 0.4605(13) 0.1587(9) 0.031(3) Uani 1 1 d . .
C12 C 0.9805(13) 0.6033(12) 0.1299(9) 0.030(3) Uani 1 1 d . U
H12 H 1.0304 0.6658 0.1385 0.036 Uiso 1 1 calc R U
C13 C 0.8341(14) 0.6489(12) 0.0882(9) 0.029(3) Uani 1 1 d . .
C14 C 0.7660(13) 0.5504(12) 0.0689(8) 0.027(3) Uani 1 1 d . .
H14 H 0.6730 0.5790 0.0371 0.033 Uiso 1 1 calc R U
C15 C 0.5556(16) 0.3699(17) -0.1865(10) 0.046(4) Uani 1 1 d . .
H15 H 0.5864 0.4275 -0.1476 0.056 Uiso 1 1 calc R U
C16 C 0.440(2) 0.5718(19) -0.2894(13) 0.070(4) Uani 1 1 d . U
H16A H 0.4551 0.6215 -0.2353 0.105 Uiso 1 1 calc R U
H16B H 0.3333 0.6119 -0.3074 0.105 Uiso 1 1 calc R U
H16C H 0.5038 0.5796 -0.3415 0.105 Uiso 1 1 calc R U
C17 C 0.427(3) 0.343(2) -0.3269(15) 0.088(5) Uani 1 1 d . U
H17A H 0.4519 0.3564 -0.3917 0.132 Uiso 1 1 calc R U
H17B H 0.3169 0.3710 -0.3196 0.132 Uiso 1 1 calc R U
H17C H 0.4758 0.2454 -0.3105 0.132 Uiso 1 1 calc R U
C18 C 0.7574(12) -0.1990(11) 0.0600(9) 0.029(3) Uani 1 1 d . .
C19 C 0.847(4) 0.931(3) 0.313(2) 0.152(6) Uani 1 1 d D U
H19 H 0.7660 1.0021 0.2846 0.182 Uiso 1 1 calc R U
C20 C 1.103(4) 0.833(4) 0.376(3) 0.166(7) Uani 1 1 d . U
H20A H 1.0706 0.7591 0.3978 0.249 Uiso 1 1 calc R U
H20B H 1.1478 0.8646 0.4279 0.249 Uiso 1 1 calc R U
H20C H 1.1775 0.7987 0.3255 0.249 Uiso 1 1 calc R U
C21 C 1.008(4) 1.073(4) 0.326(2) 0.153(7) Uani 1 1 d . U
H21A H 0.9264 1.1392 0.2892 0.230 Uiso 1 1 calc R U
H21B H 1.1034 1.0481 0.2907 0.230 Uiso 1 1 calc R U
H21C H 1.0154 1.1151 0.3851 0.230 Uiso 1 1 calc R U

loop_
_atom_site_aniso_label
_atom_site_aniso_U_11
_atom_site_aniso_U_22
_atom_site_aniso_U_33
_atom_site_aniso_U_23
_atom_site_aniso_U_13
_atom_site_aniso_U_12
Eu1 0.0216(3) 0.0122(3) 0.0579(5) -0.0001(2) -0.0101(2) -0.0114(2)
O1 0.038(5) 0.038(5) 0.059(6) -0.003(4) -0.005(4) -0.029(4)
O2 0.027(4) 0.026(5) 0.059(6) -0.011(4) -0.004(4) -0.019(4)
O3 0.028(4) 0.027(5) 0.069(6) 0.001(4) -0.014(4) -0.012(4)
O4 0.029(4) 0.013(4) 0.074(6) 0.005(4) -0.010(4) -0.014(4)
O5 0.034(5) 0.020(5) 0.075(7) 0.001(4) -0.022(4) -0.016(4)
O6 0.054(6) 0.026(5) 0.066(7) 0.006(5) 0.001(5) -0.013(5)
O7 0.034(5) 0.037(5) 0.070(7) 0.000(5) -0.013(4) -0.015(4)
O8 0.023(4) 0.030(5) 0.061(6) 0.000(4) -0.015(4) -0.011(4)
O9 0.024(4) 0.015(4) 0.077(6) 0.012(4) -0.019(4) -0.013(3)
O10 0.185(10) 0.170(10) 0.161(10) -0.005(9) 0.017(9) -0.085(9)
N1 0.065(7) 0.049(7) 0.056(7) 0.010(6) -0.022(6) -0.023(6)
N2 0.148(8) 0.145(8) 0.140(8) 0.004(7) 0.007(7) -0.074(7)
C1 0.050(8) 0.015(6) 0.053(9) 0.011(6) -0.015(6) -0.012(6)
C2 0.032(6) 0.029(7) 0.049(8) 0.000(6) -0.014(6) -0.019(6)
C3 0.047(8) 0.036(8) 0.056(10) -0.003(7) -0.004(7) -0.006(7)
C4 0.086(14) 0.101(17) 0.046(10) 0.006(10) -0.024(10) -0.017(12)
C5 0.072(12) 0.084(15) 0.063(12) -0.030(11) 0.003(10) -0.018(11)
C6 0.044(9) 0.052(10) 0.068(11) -0.024(8) -0.003(8) -0.005(7)
C7 0.038(7) 0.040(8) 0.047(8) -0.004(7) -0.015(6) -0.013(6)
C8 0.029(6) 0.018(6) 0.052(8) 0.007(6) -0.001(6) -0.010(5)
C9 0.025(6) 0.022(6) 0.036(7) -0.003(5) -0.007(5) -0.014(5)
C10 0.029(6) 0.017(6) 0.060(9) -0.003(6) -0.003(6) -0.014(5)
C11 0.018(5) 0.025(6) 0.050(8) 0.001(6) -0.002(5) -0.007(5)
C12 0.023(5) 0.020(5) 0.056(7) -0.001(5) -0.005(5) -0.017(4)
C13 0.035(6) 0.019(6) 0.041(7) 0.003(5) -0.005(5) -0.017(5)
C14 0.027(6) 0.022(6) 0.040(7) -0.009(5) 0.002(5) -0.017(5)
C15 0.046(8) 0.049(9) 0.051(9) -0.002(7) -0.004(7) -0.025(7)
C16 0.078(10) 0.055(9) 0.081(10) 0.023(8) -0.019(8) -0.030(8)
C17 0.103(10) 0.073(10) 0.089(10) 0.004(8) -0.038(8) -0.032(8)
C18 0.018(5) 0.008(5) 0.062(8) 0.002(5) -0.012(5) -0.007(4)
C19 0.160(9) 0.154(9) 0.149(8) 0.002(7) 0.008(7) -0.069(7)
C20 0.176(11) 0.164(11) 0.159(11) 0.002(10) 0.010(9) -0.066(9)
C21 0.168(11) 0.156(11) 0.151(10) -0.002(9) 0.004(9) -0.078(9)

loop_
_atom_type_symbol
_atom_type_description
_atom_type_scat_dispersion_real
_atom_type_scat_dispersion_imag
_atom_type_scat_source
C C 0.0033 0.0016 'International Tables Vol C Tables 4.2.6.8 and 6.1.1.4'
H H 0.0000 0.0000 'International Tables Vol C Tables 4.2.6.8 and 6.1.1.4'
N N 0.0061 0.0033 'International Tables Vol C Tables 4.2.6.8 and 6.1.1.4'
O O 0.0106 0.0060 'International Tables Vol C Tables 4.2.6.8 and 6.1.1.4'
Eu Eu -0.1578 3.6682 'International Tables Vol C Tables 4.2.6.8 and 6.1.1.4'

loop_
_geom_angle_atom_site_label_1
_geom_angle_atom_site_label_2
_geom_angle_atom_site_label_3
_geom_angle
_geom_angle_site_symmetry_1
_geom_angle_site_symmetry_3
O8 Eu1 O2 78.4(3) 2_655 2_655
O8 Eu1 O1 74.3(3) 2_655 .
O2 Eu1 O1 133.2(3) 2_655 .
O8 Eu1 O6 74.5(3) 2_655 .
O2 Eu1 O6 73.5(3) 2_655 .
O1 Eu1 O6 131.5(3) . .
O8 Eu1 O5 101.1(3) 2_655 .
O2 Eu1 O5 144.4(3) 2_655 .
O1 Eu1 O5 78.6(3) . .
O6 Eu1 O5 72.2(3) . .
O8 Eu1 O7 141.6(3) 2_655 .
O2 Eu1 O7 73.3(3) 2_655 .
O1 Eu1 O7 143.9(3) . .
O6 Eu1 O7 73.1(3) . .
O5 Eu1 O7 87.9(3) . .
O8 Eu1 O9 124.1(3) 2_655 .
O2 Eu1 O9 79.3(3) 2_655 .
O1 Eu1 O9 85.5(3) . .
O6 Eu1 O9 143.0(3) . .
O5 Eu1 O9 125.5(3) . .
O7 Eu1 O9 75.3(3) . .
O8 Eu1 O4 142.2(3) 2_655 .
O2 Eu1 O4 139.3(3) 2_655 .
O1 Eu1 O4 74.3(3) . .
O6 Eu1 O4 113.0(3) . .
O5 Eu1 O4 52.1(3) . .
O7 Eu1 O4 71.1(3) . .
O9 Eu1 O4 73.4(3) . .
O8 Eu1 O8 74.9(3) 2_655 .
O2 Eu1 O8 65.5(3) 2_655 .
O1 Eu1 O8 71.1(3) . .
O6 Eu1 O8 132.6(3) . .
O5 Eu1 O8 149.4(3) . .
O7 Eu1 O8 114.3(3) . .
O9 Eu1 O8 49.2(2) . .
O4 Eu1 O8 113.4(2) . .
O8 Eu1 Eu1 41.2(2) 2_655 2_655
O2 Eu1 Eu1 66.50(19) 2_655 2_655
O1 Eu1 Eu1 67.87(19) . 2_655
O6 Eu1 Eu1 107.9(2) . 2_655
O5 Eu1 Eu1 134.3(2) . 2_655
O7 Eu1 Eu1 137.0(2) . 2_655
O9 Eu1 Eu1 82.89(17) . 2_655
O4 Eu1 Eu1 136.5(2) . 2_655
O8 Eu1 Eu1 33.74(15) . 2_655
O8 Eu1 H7A 149.9 2_655 .
O2 Eu1 H7A 90.6 2_655 .
O1 Eu1 H7A 130.0 . .
O6 Eu1 H7A 75.6 . .
O5 Eu1 H7A 72.0 . .
O7 Eu1 H7A 17.4 . .
O9 Eu1 H7A 80.1 . .
O4 Eu1 H7A 55.8 . .
O8 Eu1 H7A 125.7 . .
Eu1 Eu1 H7A 153.6 2_655 .
C1 O1 Eu1 136.6(8) . .
C1 O2 Eu1 140.1(9) . 2_655
C11 O3 C7 116.4(10) 1_455 .
C8 O4 Eu1 90.5(7) . .
C8 O5 Eu1 95.9(7) . .
C15 O6 Eu1 138.3(10) . .
Eu1 O7 H7C 111.4 . .
Eu1 O7 H7A 101.2 . .
H7C O7 H7A 111.5 . .
C18 O8 Eu1 166.6(8) . 2_655
C18 O8 Eu1 88.1(6) . .
Eu1 O8 Eu1 105.1(3) 2_655 .
C18 O9 Eu1 103.0(6) . .
C15 N1 C17 120.2(14) . .
C15 N1 C16 122.0(14) . .
C17 N1 C16 117.8(14) . .
C19 N2 C20 122(3) . .
C19 N2 C21 124(3) . .
C20 N2 C21 112(3) . .
O1 C1 O2 125.2(13) . .
O1 C1 C2 120.6(11) . .
O2 C1 C2 114.2(12) . .
C7 C2 C3 119.8(13) . .
C7 C2 C1 120.8(12) . .
C3 C2 C1 119.4(12) . .
C4 C3 C2 118.3(14) . .
C4 C3 H3 120.8 . .
C2 C3 H3 120.8 . .
C3 C4 C5 121.5(18) . .
C3 C4 H4 119.2 . .
C5 C4 H4 119.2 . .
C4 C5 C6 119.6(16) . .
C4 C5 H5 120.2 . .
C6 C5 H5 120.2 . .
C7 C6 C5 117.3(15) . .
C7 C6 H6 121.3 . .
C5 C6 H6 121.3 . .
C2 C7 C6 123.1(14) . .
C2 C7 O3 118.5(12) . .
C6 C7 O3 118.3(13) . .
O5 C8 O4 120.3(11) . .
O5 C8 C9 118.9(10) . .
O4 C8 C9 120.7(10) . .
C14 C9 C10 120.9(10) . .
C14 C9 C8 120.6(10) . .
C10 C9 C8 118.3(10) . .
C11 C10 C9 119.1(11) . .
C11 C10 H10A 120.5 . .
C9 C10 H10A 120.5 . .
C10 C11 O3 121.9(11) . 1_655
C10 C11 C12 120.5(10) . .
O3 C11 C12 117.1(10) 1_655 .
C13 C12 C11 119.2(10) . .
C13 C12 H12 120.4 . .
C11 C12 H12 120.4 . .
C12 C13 C14 119.5(11) . .
C12 C13 C18 119.2(10) . 1_565
C14 C13 C18 121.2(10) . 1_565
C9 C14 C13 120.7(11) . .
C9 C14 H14 119.7 . .
C13 C14 H14 119.7 . .
O6 C15 N1 124.0(14) . .
O6 C15 H15 118.0 . .
N1 C15 H15 118.0 . .
N1 C16 H16A 109.5 . .
N1 C16 H16B 109.5 . .
H16A C16 H16B 109.5 . .
N1 C16 H16C 109.5 . .
H16A C16 H16C 109.5 . .
H16B C16 H16C 109.5 . .
N1 C17 H17A 109.5 . .
N1 C17 H17B 109.5 . .
H17A C17 H17B 109.5 . .
N1 C17 H17C 109.5 . .
H17A C17 H17C 109.5 . .
H17B C17 H17C 109.5 . .
O8 C18 O9 119.3(10) . .
O8 C18 C13 120.9(9) . 1_545
O9 C18 C13 119.8(9) . 1_545
O10 C19 N2 113(3) . .
O10 C19 H19 123.3 . .
N2 C19 H19 123.3 . .
N2 C20 H20A 109.5 . .
N2 C20 H20B 109.5 . .
H20A C20 H20B 109.5 . .
N2 C20 H20C 109.5 . .
H20A C20 H20C 109.5 . .
H20B C20 H20C 109.5 . .
N2 C21 H21A 109.5 . .
N2 C21 H21B 109.5 . .
H21A C21 H21B 109.5 . .
N2 C21 H21C 109.5 . .
H21A C21 H21C 109.5 . .
H21B C21 H21C 109.5 . .

loop_
_geom_bond_atom_site_label_1
_geom_bond_atom_site_label_2
_geom_bond_distance
_geom_bond_site_symmetry_2
Eu1 O8 2.377(8) 2_655
Eu1 O2 2.424(8) 2_655
Eu1 O1 2.436(9) .
Eu1 O6 2.482(10) .
Eu1 O5 2.484(8) .
Eu1 O7 2.495(9) .
Eu1 O9 2.497(8) .
Eu1 O4 2.599(8) .
Eu1 O8 2.818(9) .
Eu1 Eu1 4.1323(11) 2_655
Eu1 H7A 2.7873 .
O1 C1 1.285(16) .
O2 C1 1.290(15) .
O2 Eu1 2.424(8) 2_655
O3 C11 1.408(13) 1_455
O3 C7 1.422(17) .
O4 C8 1.291(14) .
O5 C8 1.287(14) .
O6 C15 1.246(17) .
O7 H7C 0.8500 .
O7 H7A 0.8500 .
O8 C18 1.290(13) .
O8 Eu1 2.377(8) 2_655
O9 C18 1.294(13) .
O10 C19 1.254(10) .
N1 C15 1.343(18) .
N1 C17 1.43(2) .
N1 C16 1.44(2) .
N2 C19 1.327(10) .
N2 C20 1.42(4) .
N2 C21 1.46(4) .
C1 C2 1.52(2) .
C2 C7 1.384(19) .
C2 C3 1.44(2) .
C3 C4 1.40(2) .
C3 H3 0.9300 .
C4 C5 1.41(3) .
C4 H4 0.9300 .
C5 C6 1.46(3) .
C5 H5 0.9300 .
C6 C7 1.39(2) .
C6 H6 0.9300 .
C8 C9 1.539(16) .
C9 C14 1.373(16) .
C9 C10 1.413(16) .
C10 C11 1.397(16) .
C10 H10A 0.9300 .
C11 O3 1.408(13) 1_655
C11 C12 1.422(16) .
C12 C13 1.408(16) .
C12 H12 0.9300 .
C13 C14 1.408(15) .
C13 C18 1.506(15) 1_565
C14 H14 0.9300 .
C15 H15 0.9300 .
C16 H16A 0.9600 .
C16 H16B 0.9600 .
C16 H16C 0.9600 .
C17 H17A 0.9600 .
C17 H17B 0.9600 .
C17 H17C 0.9600 .
C18 C13 1.506(15) 1_545
C19 H19 0.9300 .
C20 H20A 0.9600 .
C20 H20B 0.9600 .
C20 H20C 0.9600 .
C21 H21A 0.9600 .
C21 H21B 0.9600 .
C21 H21C 0.9600 .

loop_
_geom_hbond_atom_site_label_D
_geom_hbond_atom_site_label_H
_geom_hbond_atom_site_label_A
_geom_hbond_distance_DH
_geom_hbond_distance_HA
_geom_hbond_distance_DA
_geom_hbond_angle_DHA
_geom_hbond_site_symmetry_A
C15 H15 O5 0.93 2.56 3.070(17) 114.8 .
O7 H7C O4 0.85 1.98 2.773(12) 155.6 2_755
C15 H15 O5 0.93 2.56 3.070(17) 114.8 .
O7 H7C O4 0.85 1.98 2.773(12) 155.6 2_755
C15 H15 O5 0.93 2.56 3.070(17) 114.8 .
O7 H7C O4 0.85 1.98 2.773(12) 155.6 2_755
C15 H15 O5 0.93 2.56 3.070(17) 114.8 .
O7 H7C O4 0.85 1.98 2.773(12) 155.6 2_755
C15 H15 O5 0.93 2.56 3.070(17) 114.8 .
O7 H7C O4 0.85 1.98 2.773(12) 155.6 2_755
C15 H15 O5 0.93 2.56 3.070(17) 114.8 .
O7 H7C O4 0.85 1.98 2.773(12) 155.6 2_755
O7 H7C O4 0.85 1.98 2.773(12) 155.6 2_755
C15 H15 O5 0.93 2.56 3.070(17) 114.8 .
O7 H7C O4 0.85 1.98 2.773(12) 155.6 2_755
C15 H15 O5 0.93 2.56 3.070(17) 114.8 .

loop_
_geom_torsion_atom_site_label_1
_geom_torsion_atom_site_label_2
_geom_torsion_atom_site_label_3
_geom_torsion_atom_site_label_4
_geom_torsion
_geom_torsion_site_symmetry_1
_geom_torsion_site_symmetry_4
Eu1 O1 C1 O2 17.2(19) . .
Eu1 O1 C1 C2 -163.2(8) . .
Eu1 O2 C1 O1 9(2) 2_655 .
Eu1 O2 C1 C2 -170.2(8) 2_655 .
O1 C1 C2 C7 89.1(15) . .
O2 C1 C2 C7 -91.2(14) . .
O1 C1 C2 C3 -92.8(15) . .
O2 C1 C2 C3 86.8(14) . .
C7 C2 C3 C4 5(2) . .
C1 C2 C3 C4 -173.0(15) . .
C2 C3 C4 C5 -5(3) . .
C3 C4 C5 C6 5(3) . .
C4 C5 C6 C7 -3(3) . .
C3 C2 C7 C6 -4(2) . .
C1 C2 C7 C6 173.9(13) . .
C3 C2 C7 O3 172.6(11) . .
C1 C2 C7 O3 -9.3(18) . .
C5 C6 C7 C2 3(2) . .
C5 C6 C7 O3 -173.5(14) . .
C11 O3 C7 C2 117.2(13) 1_455 .
C11 O3 C7 C6 -65.9(16) 1_455 .
Eu1 O5 C8 O4 -10.8(13) . .
Eu1 O5 C8 C9 165.4(10) . .
Eu1 O4 C8 O5 10.3(12) . .
Eu1 O4 C8 C9 -165.9(11) . .
O5 C8 C9 C14 2.0(18) . .
O4 C8 C9 C14 178.2(12) . .
O5 C8 C9 C10 -174.3(12) . .
O4 C8 C9 C10 1.9(18) . .
C14 C9 C10 C11 0.0(19) . .
C8 C9 C10 C11 176.3(11) . .
C9 C10 C11 O3 -172.0(11) . 1_655
C9 C10 C11 C12 -0.3(19) . .
C10 C11 C12 C13 2.8(19) . .
O3 C11 C12 C13 174.9(11) 1_655 .
C11 C12 C13 C14 -5.0(19) . .
C11 C12 C13 C18 178.4(12) . 1_565
C10 C9 C14 C13 -2.2(18) . .
C8 C9 C14 C13 -178.5(11) . .
C12 C13 C14 C9 4.8(18) . .
C18 C13 C14 C9 -178.7(12) 1_565 .
Eu1 O6 C15 N1 -157.7(11) . .
C17 N1 C15 O6 1(3) . .
C16 N1 C15 O6 177.7(15) . .
Eu1 O8 C18 O9 175(3) 2_655 .
Eu1 O8 C18 O9 6.1(12) . .
Eu1 O8 C18 C13 -5(5) 2_655 1_545
Eu1 O8 C18 C13 -174.1(11) . 1_545
Eu1 O9 C18 O8 -7.1(14) . .
Eu1 O9 C18 C13 173.2(10) . 1_545
C20 N2 C19 O10 7(5) . .
C21 N2 C19 O10 173(3) . .
